data_2239491
loop_
_publ_author_name
'Loubidi, Mohamed'
'Benharref, Ahmed'
'El Ammari, Lahcen'
'Saadi, Mohamed'
'Berraho, Moha'

_publ_section_title
;
 (1<i>S</i>,2<i>R</i>,3<i>S</i>,6<i>S</i>,7<i>R</i>)-3,7,11,11-Tetramethyl-6,7-epoxybicyclo[5.4.0]undecane-2-ol
;
_journal_coeditor_code BT6976
_journal_issue 5
_journal_name_full 'Acta Crystallographica Section E'
_journal_page_first o595
_journal_paper_doi 10.1107/S1600536814008642
_journal_volume 70
_journal_year 2014
_chemical_formula_iupac 'C15 H26 O2'
_chemical_formula_moiety 'C15 H26 O2'
_chemical_formula_sum 'C15 H26 O2'
_chemical_formula_weight 238.36
_chemical_name_systematic
(1<i>S</i>,2<i>R</i>,3<i>S</i>,6<i>S</i>,7<i>R</i>)-3,7,11,11-Tetramethyl-6,7-epoxybicyclo[5.4.0]undecane-2-ol
_space_group_IT_number 4
_symmetry_cell_setting monoclinic
_symmetry_space_group_name_Hall 'P 2yb'
_symmetry_space_group_name_H-M 'P 1 21 1'
_atom_sites_solution_hydrogens geom
_atom_sites_solution_primary direct
_atom_sites_solution_secondary difmap
_audit_creation_method SHELXL-97
_cell_angle_alpha 90.00
_cell_angle_beta 95.789(8)
_cell_angle_gamma 90.00
_cell_formula_units_Z 2
_cell_length_a 5.9617(10)
_cell_length_b 12.068(2)
_cell_length_c 9.5909(15)
_cell_measurement_reflns_used 3036
_cell_measurement_temperature 298(2)
_cell_measurement_theta_max 27.1
_cell_measurement_theta_min 2.7
_cell_volume 686.51(19)
_computing_cell_refinement 'SAINT (Bruker, 2009)'
_computing_data_collection 'APEX2 (Bruker, 2009)'
_computing_data_reduction 'SAINT (Bruker, 2009)'
_computing_molecular_graphics 'ORTEP-3 for Windows (Farrugia, 2012)'
_computing_publication_material 'PLATON (Spek, 2009) and publCIF (Westrip, 2010)'
_computing_structure_refinement 'SHELXL97 (Sheldrick, 2008)'
_computing_structure_solution 'SHELXS97 (Sheldrick, 2008)'
_diffrn_ambient_temperature 298(2)
_diffrn_measured_fraction_theta_full 0.999
_diffrn_measured_fraction_theta_max 0.999
_diffrn_measurement_device_type 'Bruker X8 APEX'
_diffrn_measurement_method '\f and \w scans'
_diffrn_radiation_monochromator graphite
_diffrn_radiation_source 'fine-focus sealed tube'
_diffrn_radiation_type MoK\a
_diffrn_radiation_wavelength 0.71073
_diffrn_reflns_av_R_equivalents 0.0308
_diffrn_reflns_av_sigmaI/netI 0.0265
_diffrn_reflns_limit_h_max 7
_diffrn_reflns_limit_h_min -7
_diffrn_reflns_limit_k_max 15
_diffrn_reflns_limit_k_min -15
_diffrn_reflns_limit_l_max 12
_diffrn_reflns_limit_l_min -11
_diffrn_reflns_number 11541
_diffrn_reflns_theta_full 27.10
_diffrn_reflns_theta_max 27.10
_diffrn_reflns_theta_min 2.72
_exptl_absorpt_coefficient_mu 0.074
_exptl_absorpt_correction_type none
_exptl_crystal_colour colourless
_exptl_crystal_density_diffrn 1.153
_exptl_crystal_density_method 'not measured'
_exptl_crystal_description needle
_exptl_crystal_F_000 264
_exptl_crystal_size_max 0.38
_exptl_crystal_size_mid 0.11
_exptl_crystal_size_min 0.10
_refine_diff_density_max 0.344
_refine_diff_density_min -0.164
_refine_ls_extinction_method none
_refine_ls_goodness_of_fit_ref 1.063
_refine_ls_hydrogen_treatment mixed
_refine_ls_matrix_type full
_refine_ls_number_parameters 162
_refine_ls_number_reflns 3036
_refine_ls_number_restraints 1
_refine_ls_restrained_S_all 1.063
_refine_ls_R_factor_all 0.0524
_refine_ls_R_factor_gt 0.0454
_refine_ls_shift/su_max 0.000
_refine_ls_shift/su_mean 0.000
_refine_ls_structure_factor_coef Fsqd
_refine_ls_weighting_details 'calc w=1/[\s^2^(Fo^2^)+(0.0862P)^2^+0.0329P] where P=(Fo^2^+2Fc^2^)/3'
_refine_ls_weighting_scheme calc
_refine_ls_wR_factor_gt 0.1252
_refine_ls_wR_factor_ref 0.1312
_reflns_number_gt 2698
_reflns_number_total 3036
_reflns_threshold_expression I>2\s(I)
_cod_data_source_file bt6976sup1.cf
_cod_data_source_block I
_cod_original_cell_volume 686.48(19)
_cod_original_sg_symbol_H-M 'P 21'
_cod_database_code 2239491
_cod_database_fobs_code 2239491

loop_
_symmetry_equiv_pos_as_xyz
'x, y, z'
'-x, y+1/2, -z'

loop_
_atom_site_type_symbol
_atom_site_label
_atom_site_fract_x
_atom_site_fract_y
_atom_site_fract_z
_atom_site_U_iso_or_equiv
_atom_site_adp_type
_atom_site_calc_flag
_atom_site_refinement_flags
_atom_site_occupancy
_atom_site_symmetry_multiplicity
C C2 0.0588(3) 0.50820(14) 0.02419(18) 0.0314(4) Uani d . 1 1
H H2 0.1734 0.5611 0.0000 0.038 Uiso calc R 1 1
C C4 0.2591(3) 0.37310(19) -0.11371(19) 0.0453(5) Uani d . 1 1
H H4A 0.3279 0.4210 -0.1786 0.054 Uiso calc R 1 1
H H4B 0.2399 0.3005 -0.1567 0.054 Uiso calc R 1 1
C C9 0.3831(5) 0.3909(3) 0.4739(2) 0.0657(7) Uani d . 1 1
H H9A 0.5201 0.3606 0.5226 0.079 Uiso calc R 1 1
H H9B 0.2942 0.4216 0.5439 0.079 Uiso calc R 1 1
H H11 -0.153(4) 0.608(2) -0.012(3) 0.051(8) Uiso d . 1 1
C C1 0.1382(3) 0.45493(13) 0.16735(17) 0.0289(3) Uani d . 1 1
H H1 0.0019 0.4272 0.2047 0.035 Uiso calc R 1 1
C C3 0.0279(3) 0.41938(15) -0.09006(19) 0.0372(4) Uani d . 1 1
H H3 -0.0630 0.3592 -0.0565 0.045 Uiso calc R 1 1
C C5 0.4180(3) 0.36301(17) 0.02114(19) 0.0395(4) Uani d . 1 1
H H5A 0.5132 0.2982 0.0162 0.047 Uiso calc R 1 1
H H5B 0.5143 0.4279 0.0323 0.047 Uiso calc R 1 1
C C6 0.2821(3) 0.35300(14) 0.14433(17) 0.0304(3) Uani d . 1 1
C C7 0.3361(3) 0.27224(16) 0.2586(2) 0.0412(4) Uani d . 1 1
C C8 0.2506(4) 0.2968(2) 0.3985(2) 0.0545(6) Uani d . 1 1
H H8A 0.2637 0.2308 0.4564 0.065 Uiso calc R 1 1
H H8B 0.0925 0.3170 0.3840 0.065 Uiso calc R 1 1
C C10 0.4472(4) 0.4851(2) 0.3774(2) 0.0531(6) Uani d . 1 1
H H10A 0.5572 0.4567 0.3186 0.064 Uiso calc R 1 1
H H10B 0.5204 0.5431 0.4355 0.064 Uiso calc R 1 1
C C11 0.2506(3) 0.53852(15) 0.28073(19) 0.0372(4) Uani d . 1 1
C C12 0.5456(4) 0.2016(2) 0.2643(3) 0.0612(6) Uani d . 1 1
H H12A 0.5204 0.1334 0.3119 0.092 Uiso calc R 1 1
H H12B 0.6694 0.2405 0.3140 0.092 Uiso calc R 1 1
H H12C 0.5803 0.1859 0.1708 0.092 Uiso calc R 1 1
C C13 -0.0927(4) 0.4641(2) -0.2266(2) 0.0575(6) Uani d . 1 1
H H13A -0.0141 0.5281 -0.2558 0.086 Uiso calc R 1 1
H H13B -0.2443 0.4842 -0.2120 0.086 Uiso calc R 1 1
H H13C -0.0954 0.4080 -0.2977 0.086 Uiso calc R 1 1
C C14 0.3584(4) 0.64005(19) 0.2140(3) 0.0574(6) Uani d . 1 1
H H14A 0.2429 0.6824 0.1611 0.086 Uiso calc R 1 1
H H14B 0.4661 0.6150 0.1529 0.086 Uiso calc R 1 1
H H14C 0.4329 0.6856 0.2865 0.086 Uiso calc R 1 1
C C15 0.0719(4) 0.5824(2) 0.3696(3) 0.0636(7) Uani d . 1 1
H H15A 0.1416 0.6300 0.4416 0.095 Uiso calc R 1 1
H H15B 0.0005 0.5214 0.4118 0.095 Uiso calc R 1 1
H H15C -0.0391 0.6235 0.3113 0.095 Uiso calc R 1 1
O O1 -0.1435(2) 0.56718(13) 0.04280(17) 0.0465(4) Uani d . 1 1
O O2 0.1605(2) 0.24617(10) 0.14695(15) 0.0414(3) Uani d . 1 1

loop_
_atom_site_aniso_label
_atom_site_aniso_U_11
_atom_site_aniso_U_22
_atom_site_aniso_U_33
_atom_site_aniso_U_12
_atom_site_aniso_U_13
_atom_site_aniso_U_23
C2 0.0338(8) 0.0274(8) 0.0338(9) -0.0005(7) 0.0068(6) 0.0023(7)
C4 0.0540(11) 0.0512(12) 0.0321(9) 0.0069(9) 0.0119(8) -0.0066(8)
C9 0.0770(16) 0.0825(18) 0.0347(11) 0.0019(14) -0.0090(10) 0.0007(12)
C1 0.0297(7) 0.0277(7) 0.0300(8) -0.0025(6) 0.0062(6) -0.0001(6)
C3 0.0429(10) 0.0379(9) 0.0304(9) -0.0010(7) 0.0020(7) -0.0009(7)
C5 0.0379(9) 0.0398(9) 0.0419(10) 0.0050(8) 0.0100(7) -0.0051(8)
C6 0.0321(7) 0.0265(7) 0.0317(8) -0.0036(6) -0.0003(6) -0.0027(7)
C7 0.0462(10) 0.0351(10) 0.0403(10) -0.0033(8) -0.0060(8) 0.0039(8)
C8 0.0599(13) 0.0623(14) 0.0407(11) -0.0036(11) 0.0022(9) 0.0197(10)
C10 0.0487(11) 0.0572(14) 0.0514(13) -0.0088(9) -0.0045(9) -0.0138(10)
C11 0.0398(9) 0.0374(9) 0.0347(9) -0.0056(7) 0.0052(7) -0.0098(7)
C12 0.0595(14) 0.0520(13) 0.0681(15) 0.0150(11) -0.0130(11) 0.0080(11)
C13 0.0698(14) 0.0646(14) 0.0352(11) 0.0089(12) -0.0088(9) -0.0009(10)
C14 0.0689(14) 0.0398(11) 0.0640(14) -0.0125(11) 0.0086(11) -0.0075(10)
C15 0.0596(13) 0.0766(17) 0.0561(14) 0.0007(12) 0.0141(11) -0.0262(13)
O1 0.0504(8) 0.0417(8) 0.0490(9) 0.0166(6) 0.0121(6) 0.0105(7)
O2 0.0490(8) 0.0270(6) 0.0459(7) -0.0068(5) -0.0067(6) 0.0019(6)

loop_
_atom_type_symbol
_atom_type_description
_atom_type_scat_dispersion_real
_atom_type_scat_dispersion_imag
_atom_type_scat_source
C C 0.0033 0.0016 'International Tables Vol C Tables 4.2.6.8 and 6.1.1.4'
H H 0.0000 0.0000 'International Tables Vol C Tables 4.2.6.8 and 6.1.1.4'
O O 0.0106 0.0060 'International Tables Vol C Tables 4.2.6.8 and 6.1.1.4'

loop_
_geom_angle_atom_site_label_1
_geom_angle_atom_site_label_2
_geom_angle_atom_site_label_3
_geom_angle
O1 C2 C3 113.36(15)
O1 C2 C1 106.45(14)
C3 C2 C1 110.40(13)
O1 C2 H2 108.8
C3 C2 H2 108.8
C1 C2 H2 108.8
C3 C4 C5 113.30(14)
C3 C4 H4A 108.9
C5 C4 H4A 108.9
C3 C4 H4B 108.9
C5 C4 H4B 108.9
H4A C4 H4B 107.7
C8 C9 C10 114.41(18)
C8 C9 H9A 108.7
C10 C9 H9A 108.7
C8 C9 H9B 108.7
C10 C9 H9B 108.7
H9A C9 H9B 107.6
C6 C1 C2 109.41(13)
C6 C1 C11 114.05(14)
C2 C1 C11 114.57(14)
C6 C1 H1 106.0
C2 C1 H1 106.0
C11 C1 H1 106.0
C4 C3 C13 110.86(16)
C4 C3 C2 108.51(15)
C13 C3 C2 112.26(17)
C4 C3 H3 108.4
C13 C3 H3 108.4
C2 C3 H3 108.4
C6 C5 C4 109.51(14)
C6 C5 H5A 109.8
C4 C5 H5A 109.8
C6 C5 H5B 109.8
C4 C5 H5B 109.8
H5A C5 H5B 108.2
C7 C6 O2 58.92(11)
C7 C6 C5 122.77(16)
O2 C6 C5 112.77(14)
C7 C6 C1 120.48(15)
O2 C6 C1 114.54(12)
C5 C6 C1 113.81(14)
O2 C7 C6 60.64(11)
O2 C7 C12 115.87(18)
C6 C7 C12 121.17(19)
O2 C7 C8 114.42(17)
C6 C7 C8 117.44(17)
C12 C7 C8 115.52(19)
C7 C8 C9 111.26(19)
C7 C8 H8A 109.4
C9 C8 H8A 109.4
C7 C8 H8B 109.4
C9 C8 H8B 109.4
H8A C8 H8B 108.0
C9 C10 C11 116.50(19)
C9 C10 H10A 108.2
C11 C10 H10A 108.2
C9 C10 H10B 108.2
C11 C10 H10B 108.2
H10A C10 H10B 107.3
C15 C11 C14 107.35(18)
C15 C11 C10 109.69(18)
C14 C11 C10 104.72(17)
C15 C11 C1 109.53(15)
C14 C11 C1 112.59(15)
C10 C11 C1 112.74(15)
C7 C12 H12A 109.5
C7 C12 H12B 109.5
H12A C12 H12B 109.5
C7 C12 H12C 109.5
H12A C12 H12C 109.5
H12B C12 H12C 109.5
C3 C13 H13A 109.5
C3 C13 H13B 109.5
H13A C13 H13B 109.5
C3 C13 H13C 109.5
H13A C13 H13C 109.5
H13B C13 H13C 109.5
C11 C14 H14A 109.5
C11 C14 H14B 109.5
H14A C14 H14B 109.5
C11 C14 H14C 109.5
H14A C14 H14C 109.5
H14B C14 H14C 109.5
C11 C15 H15A 109.5
C11 C15 H15B 109.5
H15A C15 H15B 109.5
C11 C15 H15C 109.5
H15A C15 H15C 109.5
H15B C15 H15C 109.5
C2 O1 H11 105(2)
C7 O2 C6 60.45(11)

loop_
_geom_bond_atom_site_label_1
_geom_bond_atom_site_label_2
_geom_bond_distance
C2 O1 1.427(2)
C2 C3 1.531(2)
C2 C1 1.546(2)
C2 H2 0.9800
C4 C3 1.526(3)
C4 C5 1.529(3)
C4 H4A 0.9700
C4 H4B 0.9700
C9 C8 1.523(4)
C9 C10 1.539(4)
C9 H9A 0.9700
C9 H9B 0.9700
C1 C6 1.528(2)
C1 C11 1.582(2)
C1 H1 0.9800
C3 C13 1.527(3)
C3 H3 0.9800
C5 C6 1.503(2)
C5 H5A 0.9700
C5 H5B 0.9700
C6 C7 1.478(3)
C6 O2 1.481(2)
C7 O2 1.455(2)
C7 C12 1.508(3)
C7 C8 1.512(3)
C8 H8A 0.9700
C8 H8B 0.9700
C10 C11 1.558(3)
C10 H10A 0.9700
C10 H10B 0.9700
C11 C15 1.525(3)
C11 C14 1.552(3)
C12 H12A 0.9600
C12 H12B 0.9600
C12 H12C 0.9600
C13 H13A 0.9600
C13 H13B 0.9600
C13 H13C 0.9600
C14 H14A 0.9600
C14 H14B 0.9600
C14 H14C 0.9600
C15 H15A 0.9600
C15 H15B 0.9600
C15 H15C 0.9600
O1 H11 0.72(3)

loop_
_geom_hbond_atom_site_label_D
_geom_hbond_atom_site_label_H
_geom_hbond_atom_site_label_A
_geom_hbond_site_symmetry_A
_geom_hbond_distance_DH
_geom_hbond_distance_HA
_geom_hbond_distance_DA
_geom_hbond_angle_DHA
O1 H11 O2 2_555 0.72(3) 2.11(3) 2.820(2) 171(3)
